data_1530786
loop_
_publ_author_name
'Sizova, R.G.'
'Blinov, V.A.'
'Kuznetsov, V.A.'
'Ilyukhin, V.V.'
'Voronkov, A.A.'
'Belov, N.V.'

_publ_section_title
;
 The crystal structure of Na4 Zr2 Ge3 O12
;
_journal_name_full 'Doklady Akademii Nauk SSSR'
_journal_page_first 855
_journal_page_last 857
_journal_volume 238
_journal_year 1978
_chemical_formula_sum 'Ge3 Na4 O12 Zr2'
_chemical_name_systematic 'Na4 Zr2 (Ge O4)3'
_space_group_IT_number 148
_symmetry_space_group_name_Hall '-R 3'
_symmetry_space_group_name_H-M 'R -3 :H'
_cell_angle_alpha 90
_cell_angle_beta 90
_cell_angle_gamma 120
_cell_formula_units_Z 6
_cell_length_a 9.429
_cell_length_b 9.429
_cell_length_c 22.529
_cell_volume 1734.618
_citation_journal_id_ASTM DANKAS
_cod_data_source_file Sizova_DANKAS_1978_1229.cif
_cod_data_source_block Ge3Na4O12Zr2
_cod_database_code 1530786

loop_
_symmetry_equiv_pos_as_xyz
x,y,z
-y,x-y,z
-x+y,-x,z
-x,-y,-z
y,-x+y,-z
x-y,x,-z
x+2/3,y+1/3,z+1/3
-y+2/3,x-y+1/3,z+1/3
-x+y+2/3,-x+1/3,z+1/3
-x+2/3,-y+1/3,-z+1/3
y+2/3,-x+y+1/3,-z+1/3
x-y+2/3,x+1/3,-z+1/3
x+1/3,y+2/3,z+2/3
-y+1/3,x-y+2/3,z+2/3
-x+y+1/3,-x+2/3,z+2/3
-x+1/3,-y+2/3,-z+2/3
y+1/3,-x+y+2/3,-z+2/3
x-y+1/3,x+2/3,-z+2/3

loop_
_atom_site_label
_atom_site_type_symbol
_atom_site_fract_x
_atom_site_fract_y
_atom_site_fract_z
_atom_site_occupancy
_atom_site_U_iso_or_equiv
Zr2 Zr+4 0 0 0.645 1 0.0
O1 O-2 0.1715 0.1599 0.0835 1 0.0
Na3 Na+1 0.2968 0.2997 0.2528 1 0.0
O4 O-2 0.1995 0.1758 0.8133 1 0.0
Na1 Na+1 0 0 0 1 0.0
Ge1 Ge+4 0.2943 0.2943 0.75 1 0.0
O2 O-2 0.16 0.181 0.4175 1 0.0
Zr1 Zr+4 0 0 0.145 1 0.0
O3 O-2 0.177 0.1986 0.6882 1 0.0
Na2 Na+1 0 0 0.5 1 0.0
